data_4029362
loop_
_publ_author_name
'Zhou, Jing'
'Yeung, Ying-Yeung'

_publ_section_title
;
 Synthesis of Reboxetine Intermediate and Carnitine Acetyltransferase
 Inhibitor via NBS-Induced Electrophilic Multicomponent Reaction.
;
_journal_issue 10
_journal_name_full 'The Journal of organic chemistry'
_journal_page_first 4644
_journal_page_last 4649
_journal_paper_doi 10.1021/jo500609a
_journal_volume 79
_journal_year 2014
_chemical_formula_sum 'C11 H13 Cl N2 O5 S'
_chemical_formula_weight 320.74
_chemical_name_systematic
; 
 ? 
;
_space_group_IT_number 2
_symmetry_cell_setting triclinic
_symmetry_space_group_name_Hall '-P 1'
_symmetry_space_group_name_H-M 'P -1'
_atom_sites_solution_hydrogens geom
_atom_sites_solution_primary direct
_atom_sites_solution_secondary difmap
_audit_creation_method SHELXL-97
_cell_angle_alpha 103.383(3)
_cell_angle_beta 104.427(3)
_cell_angle_gamma 104.585(3)
_cell_formula_units_Z 2
_cell_length_a 7.3876(11)
_cell_length_b 9.7133(14)
_cell_length_c 10.4673(15)
_cell_measurement_reflns_used 2728
_cell_measurement_temperature 100(2)
_cell_measurement_theta_max 27.57
_cell_measurement_theta_min 3.07
_cell_volume 668.40(17)
_computing_cell_refinement 'Bruker SMART'
_computing_data_collection 'Bruker SMART'
_computing_data_reduction 'Bruker SAINT'
_computing_molecular_graphics 'Bruker SHELXTL'
_computing_publication_material 'Bruker SHELXTL'
_computing_structure_refinement 'SHELXL-97 (Sheldrick, 1997)'
_computing_structure_solution 'SHELXS-97 (Sheldrick, 1990)'
_diffrn_ambient_temperature 100(2)
_diffrn_measured_fraction_theta_full 0.988
_diffrn_measured_fraction_theta_max 0.988
_diffrn_measurement_device_type 'CCD area detector'
_diffrn_measurement_method 'phi and omega scans'
_diffrn_radiation_monochromator graphite
_diffrn_radiation_source 'fine-focus sealed tube'
_diffrn_radiation_type MoK\a
_diffrn_radiation_wavelength 0.71073
_diffrn_reflns_av_R_equivalents 0.0239
_diffrn_reflns_av_sigmaI/netI 0.0414
_diffrn_reflns_limit_h_max 8
_diffrn_reflns_limit_h_min -9
_diffrn_reflns_limit_k_max 12
_diffrn_reflns_limit_k_min -12
_diffrn_reflns_limit_l_max 13
_diffrn_reflns_limit_l_min -13
_diffrn_reflns_number 4618
_diffrn_reflns_theta_full 27.50
_diffrn_reflns_theta_max 27.50
_diffrn_reflns_theta_min 2.12
_exptl_absorpt_coefficient_mu 0.463
_exptl_absorpt_correction_T_max 0.8971
_exptl_absorpt_correction_T_min 0.8016
_exptl_absorpt_correction_type multi-scan
_exptl_absorpt_process_details 'Sadabs, (Sheldrick 2008)'
_exptl_crystal_colour colourless
_exptl_crystal_density_diffrn 1.594
_exptl_crystal_density_meas ?
_exptl_crystal_density_method 'not measured'
_exptl_crystal_description plate
_exptl_crystal_F_000 332
_exptl_crystal_size_max 0.50
_exptl_crystal_size_mid 0.36
_exptl_crystal_size_min 0.24
_refine_diff_density_max 0.715
_refine_diff_density_min -0.601
_refine_diff_density_rms 0.091
_refine_ls_extinction_method none
_refine_ls_goodness_of_fit_ref 1.091
_refine_ls_hydrogen_treatment constr
_refine_ls_matrix_type full
_refine_ls_number_parameters 181
_refine_ls_number_reflns 3049
_refine_ls_number_restraints 0
_refine_ls_restrained_S_all 1.091
_refine_ls_R_factor_all 0.0522
_refine_ls_R_factor_gt 0.0482
_refine_ls_shift/su_max 0.000
_refine_ls_shift/su_mean 0.000
_refine_ls_structure_factor_coef Fsqd
_refine_ls_weighting_details 'calc w=1/[\s^2^(Fo^2^)+(0.0518P)^2^+0.8640P] where P=(Fo^2^+2Fc^2^)/3'
_refine_ls_weighting_scheme calc
_refine_ls_wR_factor_gt 0.1188
_refine_ls_wR_factor_ref 0.1214
_reflns_number_gt 2803
_reflns_number_total 3049
_reflns_threshold_expression >2sigma(I)
_cod_data_source_file jo500609a_si_001.cif
_cod_data_source_block d190
_cod_depositor_comments
;
The following automatic conversions were performed:

'_symmetry_cell_setting' value 'Triclinic' changed to 'triclinic'
according to
/usr/data/users/saulius/crontab/automatic-downloads/rss-feeds/ACS/lib/dictionaries/cif_core.dic
dictionary named 'cif_core.dic' version 2.4.2 from
2011-04-26.

'_exptl_absorpt_correction_type' value 'Multi-scan'
changed to 'multi-scan' according to
/usr/data/users/saulius/crontab/automatic-downloads/rss-feeds/ACS/lib/dictionaries/cif_core.dic
dictionary named 'cif_core.dic' version 2.4.2 from 2011-04-26.

Automatic conversion script
Id: cif_fix_values 2281 2013-09-26 08:29:07Z andrius 

 Adding full bibliography for 4029361--4029362.cif.

The following automatic conversions were performed:

'_exptl_crystal_density_meas' value 'Not Measured' was changed to '?'
- the value is perceived as not measured.

Automatic conversion script
Id: cif_fix_values 3008 2015-01-20 13:52:24Z robertas 
;
_cod_original_sg_symbol_H-M P-1
_cod_database_code 4029362

loop_
_symmetry_equiv_pos_as_xyz
'x, y, z'
'-x, -y, -z'

loop_
_atom_site_label
_atom_site_type_symbol
_atom_site_fract_x
_atom_site_fract_y
_atom_site_fract_z
_atom_site_U_iso_or_equiv
_atom_site_adp_type
_atom_site_occupancy
_atom_site_symmetry_multiplicity
_atom_site_calc_flag
_atom_site_refinement_flags
O4 O 0.7136(3) 0.1258(2) 1.05482(19) 0.0251(4) Uani 1 1 d .
Cl1 Cl 0.33127(8) 0.00151(7) 0.30827(6) 0.02166(16) Uani 1 1 d .
S1 S 0.24751(8) 0.48133(6) 0.68756(5) 0.01287(15) Uani 1 1 d .
O1 O -0.0420(2) 0.06657(17) 0.33107(17) 0.0173(3) Uani 1 1 d .
O2 O 0.1099(2) 0.51205(18) 0.75644(17) 0.0182(3) Uani 1 1 d .
O3 O 0.3699(2) 0.59792(17) 0.65333(16) 0.0162(3) Uani 1 1 d .
O5 O 0.9584(2) 0.2547(2) 1.00693(18) 0.0216(4) Uani 1 1 d .
N1 N 0.1218(3) 0.3445(2) 0.54323(19) 0.0145(4) Uani 1 1 d .
N2 N 0.7842(3) 0.2178(2) 1.00331(19) 0.0173(4) Uani 1 1 d .
C1 C 0.2112(4) 0.1164(3) 0.2313(2) 0.0194(5) Uani 1 1 d .
H1A H 0.3111 0.1968 0.2185 0.023 Uiso 1 1 calc R
H1B H 0.1147 0.0546 0.1386 0.023 Uiso 1 1 calc R
C2 C 0.1058(3) 0.1855(2) 0.3205(2) 0.0159(4) Uani 1 1 d .
H2 H 0.0388 0.2457 0.2722 0.019 Uiso 1 1 calc R
C3 C -0.1613(3) 0.1237(3) 0.4034(3) 0.0204(5) Uani 1 1 d .
H3A H -0.2669 0.0392 0.4059 0.024 Uiso 1 1 calc R
H3B H -0.2252 0.1828 0.3533 0.024 Uiso 1 1 calc R
C4 C -0.0384(3) 0.2215(3) 0.5500(2) 0.0182(5) Uani 1 1 d .
H4A H -0.1221 0.2634 0.5974 0.022 Uiso 1 1 calc R
H4B H 0.0190 0.1618 0.6029 0.022 Uiso 1 1 calc R
C5 C 0.2423(3) 0.2875(2) 0.4639(2) 0.0153(4) Uani 1 1 d .
H5A H 0.3139 0.2313 0.5128 0.018 Uiso 1 1 calc R
H5B H 0.3411 0.3723 0.4556 0.018 Uiso 1 1 calc R
C6 C 0.4092(3) 0.4111(2) 0.7905(2) 0.0135(4) Uani 1 1 d .
C7 C 0.3348(3) 0.3135(3) 0.8580(2) 0.0166(4) Uani 1 1 d .
H7 H 0.2011 0.2912 0.8558 0.020 Uiso 1 1 calc R
C8 C 0.4581(3) 0.2492(3) 0.9283(2) 0.0164(4) Uani 1 1 d .
H8 H 0.4099 0.1804 0.9732 0.020 Uiso 1 1 calc R
C9 C 0.6540(3) 0.2882(2) 0.9314(2) 0.0144(4) Uani 1 1 d .
C10 C 0.7305(3) 0.3859(2) 0.8662(2) 0.0156(4) Uani 1 1 d .
H10 H 0.8653 0.4103 0.8708 0.019 Uiso 1 1 calc R
C11 C 0.6055(3) 0.4477(2) 0.7940(2) 0.0157(4) Uani 1 1 d .
H11 H 0.6535 0.5144 0.7472 0.019 Uiso 1 1 calc R

loop_
_atom_site_aniso_label
_atom_site_aniso_U_11
_atom_site_aniso_U_22
_atom_site_aniso_U_33
_atom_site_aniso_U_23
_atom_site_aniso_U_13
_atom_site_aniso_U_12
O4 0.0234(9) 0.0232(9) 0.0274(9) 0.0177(8) 0.0019(7) 0.0028(7)
Cl1 0.0174(3) 0.0251(3) 0.0234(3) 0.0070(2) 0.0072(2) 0.0087(2)
S1 0.0123(3) 0.0126(3) 0.0137(3) 0.00604(19) 0.00391(19) 0.0028(2)
O1 0.0121(7) 0.0140(7) 0.0237(8) 0.0070(6) 0.0044(6) 0.0011(6)
O2 0.0180(8) 0.0206(8) 0.0185(8) 0.0079(7) 0.0069(7) 0.0079(7)
O3 0.0155(7) 0.0139(7) 0.0196(8) 0.0091(6) 0.0047(6) 0.0025(6)
O5 0.0160(8) 0.0267(9) 0.0225(8) 0.0097(7) 0.0040(7) 0.0084(7)
N1 0.0111(8) 0.0151(9) 0.0156(9) 0.0063(7) 0.0040(7) 0.0005(7)
N2 0.0179(9) 0.0173(9) 0.0151(9) 0.0068(7) 0.0018(7) 0.0048(8)
C1 0.0208(11) 0.0177(11) 0.0173(11) 0.0057(9) 0.0054(9) 0.0026(9)
C2 0.0149(10) 0.0145(10) 0.0157(10) 0.0063(8) 0.0023(8) 0.0014(8)
C3 0.0114(10) 0.0185(11) 0.0297(12) 0.0094(10) 0.0045(9) 0.0028(9)
C4 0.0136(10) 0.0164(11) 0.0255(12) 0.0095(9) 0.0087(9) 0.0017(9)
C5 0.0125(10) 0.0164(10) 0.0148(10) 0.0053(8) 0.0042(8) 0.0009(8)
C6 0.0138(10) 0.0146(10) 0.0116(9) 0.0047(8) 0.0035(8) 0.0037(8)
C7 0.0146(10) 0.0199(11) 0.0168(10) 0.0082(9) 0.0068(8) 0.0043(9)
C8 0.0165(10) 0.0183(11) 0.0153(10) 0.0097(8) 0.0059(8) 0.0026(9)
C9 0.0151(10) 0.0149(10) 0.0126(9) 0.0049(8) 0.0025(8) 0.0052(8)
C10 0.0114(9) 0.0175(10) 0.0168(10) 0.0058(8) 0.0041(8) 0.0031(8)
C11 0.0151(10) 0.0154(10) 0.0175(10) 0.0084(8) 0.0069(8) 0.0018(8)

loop_
_atom_type_symbol
_atom_type_description
_atom_type_scat_dispersion_real
_atom_type_scat_dispersion_imag
_atom_type_scat_source
C C 0.0033 0.0016 'International Tables Vol C Tables 4.2.6.8 and 6.1.1.4'
H H 0.0000 0.0000 'International Tables Vol C Tables 4.2.6.8 and 6.1.1.4'
N N 0.0061 0.0033 'International Tables Vol C Tables 4.2.6.8 and 6.1.1.4'
O O 0.0106 0.0060 'International Tables Vol C Tables 4.2.6.8 and 6.1.1.4'
Cl Cl 0.1484 0.1585 'International Tables Vol C Tables 4.2.6.8 and 6.1.1.4'
S S 0.1246 0.1234 'International Tables Vol C Tables 4.2.6.8 and 6.1.1.4'

loop_
_geom_angle_atom_site_label_1
_geom_angle_atom_site_label_2
_geom_angle_atom_site_label_3
_geom_angle
O2 S1 O3 120.15(10)
O2 S1 N1 107.45(10)
O3 S1 N1 107.20(10)
O2 S1 C6 108.43(10)
O3 S1 C6 106.82(10)
N1 S1 C6 105.98(10)
C2 O1 C3 110.73(17)
C5 N1 C4 112.18(18)
C5 N1 S1 115.15(14)
C4 N1 S1 116.48(15)
O4 N2 O5 123.9(2)
O4 N2 C9 118.27(19)
O5 N2 C9 117.87(19)
C2 C1 Cl1 111.45(16)
C2 C1 H1A 109.3
Cl1 C1 H1A 109.3
C2 C1 H1B 109.3
Cl1 C1 H1B 109.3
H1A C1 H1B 108.0
O1 C2 C1 107.53(18)
O1 C2 C5 110.52(18)
C1 C2 C5 113.58(19)
O1 C2 H2 108.4
C1 C2 H2 108.4
C5 C2 H2 108.4
O1 C3 C4 111.06(18)
O1 C3 H3A 109.4
C4 C3 H3A 109.4
O1 C3 H3B 109.4
C4 C3 H3B 109.4
H3A C3 H3B 108.0
N1 C4 C3 108.22(18)
N1 C4 H4A 110.1
C3 C4 H4A 110.1
N1 C4 H4B 110.1
C3 C4 H4B 110.1
H4A C4 H4B 108.4
N1 C5 C2 108.69(18)
N1 C5 H5A 110.0
C2 C5 H5A 110.0
N1 C5 H5B 110.0
C2 C5 H5B 110.0
H5A C5 H5B 108.3
C7 C6 C11 121.5(2)
C7 C6 S1 119.69(17)
C11 C6 S1 118.66(16)
C8 C7 C6 119.3(2)
C8 C7 H7 120.3
C6 C7 H7 120.3
C7 C8 C9 118.2(2)
C7 C8 H8 120.9
C9 C8 H8 120.9
C10 C9 C8 123.1(2)
C10 C9 N2 118.4(2)
C8 C9 N2 118.43(19)
C9 C10 C11 118.3(2)
C9 C10 H10 120.8
C11 C10 H10 120.8
C10 C11 C6 119.5(2)
C10 C11 H11 120.3
C6 C11 H11 120.3

loop_
_geom_bond_atom_site_label_1
_geom_bond_atom_site_label_2
_geom_bond_distance
O4 N2 1.221(3)
Cl1 C1 1.800(2)
S1 O2 1.4353(17)
S1 O3 1.4361(16)
S1 N1 1.6311(19)
S1 C6 1.779(2)
O1 C2 1.422(3)
O1 C3 1.430(3)
O5 N2 1.234(3)
N1 C5 1.481(3)
N1 C4 1.484(3)
N2 C9 1.472(3)
C1 C2 1.504(3)
C1 H1A 0.9900
C1 H1B 0.9900
C2 C5 1.519(3)
C2 H2 1.0000
C3 C4 1.509(3)
C3 H3A 0.9900
C3 H3B 0.9900
C4 H4A 0.9900
C4 H4B 0.9900
C5 H5A 0.9900
C5 H5B 0.9900
C6 C7 1.393(3)
C6 C11 1.393(3)
C7 C8 1.389(3)
C7 H7 0.9500
C8 C9 1.391(3)
C8 H8 0.9500
C9 C10 1.381(3)
C10 C11 1.387(3)
C10 H10 0.9500
C11 H11 0.9500
